data_1532882
loop_
_publ_author_name
'Merlo, F.'
'Pani, M.'
'Napoletano, M.'
'Canepa, F.'

_publ_section_title
;
 The structure and magnetism of the new intermetallic compounds R2 Co Si2
 (R= Y, Gd, Tb, Dy)
;
_journal_name_full 'Journal of Alloys Compd.'
_journal_page_first 30
_journal_page_last 39
_journal_volume 372
_journal_year 2004
_chemical_formula_sum 'Co Dy2 Si2'
_chemical_name_systematic 'Dy2 Co Si2'
_space_group_IT_number 12
_symmetry_space_group_name_Hall '-C 2y'
_symmetry_space_group_name_H-M 'C 1 2/m 1'
_cell_angle_alpha 90
_cell_angle_beta 118.86
_cell_angle_gamma 90
_cell_formula_units_Z 4
_cell_length_a 10.395
_cell_length_b 4.134
_cell_length_c 9.966
_cell_volume 375.078
_citation_journal_id_ASTM JALCEU
_cod_data_source_file Merlo_JALCEU_2004_1475.cif
_cod_data_source_block Co1Dy2Si2
_cod_original_formula_sum 'Co1 Dy2 Si2'
_cod_database_code 1532882

loop_
_symmetry_equiv_pos_as_xyz
x,y,z
-x,y,-z
-x,-y,-z
x,-y,z
x+1/2,y+1/2,z
-x+1/2,y+1/2,-z
-x+1/2,-y+1/2,-z
x+1/2,-y+1/2,z

loop_
_atom_site_label
_atom_site_type_symbol
_atom_site_fract_x
_atom_site_fract_y
_atom_site_fract_z
_atom_site_occupancy
_atom_site_U_iso_or_equiv
Si1 Si 0.3529 0 0.4351 1 0.0
Co1 Co 0.2729 0 0.6264 1 0.0
Si2 Si 0.4945 0 0.1234 1 0.0
Dy2 Dy 0.18806 0 0.10662 1 0.0
Dy1 Dy 0.0003 0 0.32727 1 0.0
